data_7241541
loop_
_publ_author_name
'Chojnacki, Jaros\/law'
'Mo\'nka, Micha\/l'
'Serdiuk, Illia E.'
'Bojarski, Piotr'
'Po\/lo\'nski, Tadeusz'
'Olszewska, Teresa'

_publ_section_title
;
 Copper(i) halide cluster-based coordination polymers modulated by chiral
 ditopic dithiodianthranilide ligands: synthesis, crystal structure and
 photoluminescence
;
_journal_issue 2
_journal_name_full CrystEngComm
_journal_page_first 299
_journal_page_last 307
_journal_paper_doi 10.1039/D0CE01589J
_journal_volume 23
_journal_year 2021
_chemical_formula_moiety 'C16 H14 Cu2 I2 N2 S2'
_chemical_formula_sum 'C16 H14 Cu2 I2 N2 S2'
_chemical_formula_weight 679.29
_space_group_crystal_system monoclinic
_space_group_IT_number 14
_space_group_name_Hall '-P 2yn'
_space_group_name_H-M_alt 'P 1 21/n 1'
_atom_sites_solution_hydrogens geom
_atom_sites_solution_primary direct
_atom_sites_solution_secondary difmap
_audit_creation_date 2020-06-30
_audit_creation_method
;
Olex2 1.2
(compiled 2018.05.29 svn.r3508 for OlexSys, GUI svn.r5506)
;
_audit_update_record
;
2020-07-02 deposited with the CCDC.	2020-11-06 downloaded from the CCDC.
;
_cell_angle_alpha 90
_cell_angle_beta 101.058(16)
_cell_angle_gamma 90
_cell_formula_units_Z 4
_cell_length_a 13.353(3)
_cell_length_b 10.6593(16)
_cell_length_c 13.978(3)
_cell_measurement_reflns_used 35699
_cell_measurement_temperature 120(2)
_cell_measurement_theta_max 29.69
_cell_measurement_theta_min 2.35
_cell_volume 1952.6(7)
_computing_cell_refinement 'X-Area Recipe 1.33.0.0 (STOE, 2015)'
_computing_data_collection 'X-Area WinXpose 2.0.22.0 (STOE, 2016)'
_computing_data_reduction 'X-Area Integrate 1.72.0.0 (STOE, 2018) X-Area X-Red32 1.63.4.0 (STOE, 2017)'
_computing_molecular_graphics 'Olex2 (Dolomanov et al., 2009)'
_computing_publication_material 'Olex2 (Dolomanov et al., 2009)'
_computing_structure_refinement 'ShelXL (Sheldrick, 2015)'
_computing_structure_solution 'ShelXT (Sheldrick, 2015)'
_diffrn_ambient_temperature 120.0
_diffrn_detector_area_resol_mean 6.67
_diffrn_measured_fraction_theta_full 1.000
_diffrn_measured_fraction_theta_max 0.989
_diffrn_measurement_device_type 'STOE IPDS 2T'
_diffrn_measurement_method 'rotation method, \w scans'
_diffrn_radiation_type MoK\a
_diffrn_radiation_wavelength 0.71073
_diffrn_reflns_av_R_equivalents 0.0514
_diffrn_reflns_av_unetI/netI 0.0300
_diffrn_reflns_Laue_measured_fraction_full 1.000
_diffrn_reflns_Laue_measured_fraction_max 0.989
_diffrn_reflns_limit_h_max 18
_diffrn_reflns_limit_h_min -18
_diffrn_reflns_limit_k_max 14
_diffrn_reflns_limit_k_min -14
_diffrn_reflns_limit_l_max 19
_diffrn_reflns_limit_l_min -19
_diffrn_reflns_number 25748
_diffrn_reflns_point_group_measured_fraction_full 1.000
_diffrn_reflns_point_group_measured_fraction_max 0.989
_diffrn_reflns_theta_full 25.242
_diffrn_reflns_theta_max 29.278
_diffrn_reflns_theta_min 2.346
_diffrn_source 'GeniX Mo, 0.05 x 0.05 mm2 microfocus'
_exptl_absorpt_coefficient_mu 5.555
_exptl_absorpt_correction_T_max 0.7972
_exptl_absorpt_correction_T_min 0.2510
_exptl_absorpt_correction_type integration
_exptl_absorpt_process_details
'STOE X-Red32, absorption correction by Gaussian integration, analogous to P. Coppens, "The Evaluation of Absorption and Extinction in Single-Crystal Structure Analysis", published in F. R. Ahmed (Editor), "Crystallographic Computing", Munksgaard, Copenhagen (1970), 255 - 270'
_exptl_crystal_colour yellow
_exptl_crystal_colour_primary yellow
_exptl_crystal_density_diffrn 2.311
_exptl_crystal_density_method 'not measured'
_exptl_crystal_description plate
_exptl_crystal_F_000 1280
_exptl_crystal_size_max 0.48
_exptl_crystal_size_mid 0.05
_exptl_crystal_size_min 0.016
_refine_diff_density_max 2.954
_refine_diff_density_min -1.557
_refine_diff_density_rms 0.271
_refine_ls_extinction_method none
_refine_ls_goodness_of_fit_ref 1.004
_refine_ls_hydrogen_treatment constr
_refine_ls_matrix_type full
_refine_ls_number_parameters 219
_refine_ls_number_reflns 5272
_refine_ls_number_restraints 0
_refine_ls_restrained_S_all 1.004
_refine_ls_R_factor_all 0.0469
_refine_ls_R_factor_gt 0.0418
_refine_ls_shift/su_max 0.005
_refine_ls_shift/su_mean 0.000
_refine_ls_structure_factor_coef Fsqd
_refine_ls_weighting_details 'w=1/[\s^2^(Fo^2^)+(0.0881P)^2^] where P=(Fo^2^+2Fc^2^)/3'
_refine_ls_weighting_scheme calc
_refine_ls_wR_factor_gt 0.1066
_refine_ls_wR_factor_ref 0.1102
_reflns_Friedel_coverage 0.000
_reflns_number_gt 4599
_reflns_number_total 5272
_reflns_threshold_expression 'I > 2\s(I)'
_cod_data_source_file d0ce01589j2.cif
_cod_data_source_block 1
_cod_depositor_comments 'Adding full bibliography for 7241541--7241550.cif.'
_cod_original_cell_volume 1952.6(6)
_cod_database_code 7241541
_shelx_shelxl_version_number 2018/3
_shelx_space_group_comment
;
The symmetry employed for this shelxl refinement is uniquely defined
by the following loop, which should always be used as a source of
symmetry information in preference to the above space-group names.
They are only intended as comments.
;
_shelx_estimated_absorpt_t_max 0.916
_shelx_estimated_absorpt_t_min 0.176
_olex2_refinement_description
;
1. Fixed Uiso
 At 1.2 times of:
  All C(H) groups
 At 1.5 times of:
  All C(H,H,H) groups
2.a Aromatic/amide H refined with riding coordinates:
 C3(H3), C4(H4), C5(H5), C6(H6), C11(H11), C12(H12), C13(H13), C14(H14)
2.b Idealised Me refined as rotating group:
 C8(H8A,H8B,H8C), C16(H16A,H16B,H16C)
;
_olex2_submission_special_instructions 'No special instructions were received'

loop_
_space_group_symop_operation_xyz
'x, y, z'
'-x+1/2, y+1/2, -z+1/2'
'-x, -y, -z'
'x-1/2, -y-1/2, z-1/2'

loop_
_atom_site_label
_atom_site_type_symbol
_atom_site_fract_x
_atom_site_fract_y
_atom_site_fract_z
_atom_site_U_iso_or_equiv
_atom_site_adp_type
_atom_site_occupancy
_atom_site_site_symmetry_order
_atom_site_calc_flag
_atom_site_refinement_flags_posn
_atom_site_refinement_flags_adp
_atom_site_refinement_flags_occupancy
_atom_site_disorder_assembly
_atom_site_disorder_group
I1 I 0.12698(2) 0.99084(2) 0.61842(2) 0.01609(9) Uani 1 1 d . . . . .
I2 I 0.15630(2) 0.82912(2) 0.34273(2) 0.02588(9) Uani 1 1 d . . . . .
Cu1 Cu 0.13278(4) 0.79052(4) 0.51552(3) 0.01930(12) Uani 1 1 d . . . . .
Cu2 Cu 0.08335(4) 0.02447(4) 0.42459(4) 0.02125(12) Uani 1 1 d . . . . .
S1 S 0.10328(7) 0.60986(8) 0.58649(7) 0.01732(18) Uani 1 1 d . . . . .
S2 S 0.09882(6) 0.21179(8) 0.34880(6) 0.01568(17) Uani 1 1 d . . . . .
N1 N 0.1913(2) 0.3877(3) 0.6037(2) 0.0138(5) Uani 1 1 d . . . . .
N2 N 0.2082(2) 0.4196(3) 0.3782(2) 0.0123(5) Uani 1 1 d . . . . .
C1 C 0.1931(3) 0.5047(3) 0.5714(2) 0.0140(6) Uani 1 1 d . . . . .
C2 C 0.2788(3) 0.5428(3) 0.5245(2) 0.0138(6) Uani 1 1 d . . . . .
C3 C 0.3523(3) 0.6252(3) 0.5737(3) 0.0200(7) Uani 1 1 d . . . . .
H3 H 0.348000 0.653621 0.637153 0.024 Uiso 1 1 calc R . . . .
C4 C 0.4315(3) 0.6656(4) 0.5301(3) 0.0232(8) Uani 1 1 d . . . . .
H4 H 0.482768 0.719322 0.564597 0.028 Uiso 1 1 calc R . . . .
C5 C 0.4359(3) 0.6274(4) 0.4363(3) 0.0224(7) Uani 1 1 d . . . . .
H5 H 0.488500 0.658313 0.405617 0.027 Uiso 1 1 calc R . . . .
C6 C 0.3640(3) 0.5446(4) 0.3867(3) 0.0183(7) Uani 1 1 d . . . . .
H6 H 0.367839 0.517740 0.322740 0.022 Uiso 1 1 calc R . . . .
C7 C 0.2866(3) 0.5014(3) 0.4317(3) 0.0133(6) Uani 1 1 d . . . . .
C8 C 0.1421(3) 0.4727(3) 0.2912(3) 0.0176(7) Uani 1 1 d . . . . .
H8A H 0.074504 0.490221 0.305700 0.026 Uiso 1 1 calc GR . . . .
H8B H 0.135549 0.412421 0.237433 0.026 Uiso 1 1 calc GR . . . .
H8C H 0.172204 0.550662 0.272675 0.026 Uiso 1 1 calc GR . . . .
C9 C 0.1935(2) 0.3034(3) 0.4072(2) 0.0117(6) Uani 1 1 d . . . . .
C10 C 0.2659(2) 0.2530(3) 0.4931(2) 0.0114(6) Uani 1 1 d . . . . .
C11 C 0.3302(3) 0.1543(3) 0.4802(3) 0.0163(6) Uani 1 1 d . . . . .
H11 H 0.330761 0.123136 0.416652 0.020 Uiso 1 1 calc R . . . .
C12 C 0.3934(3) 0.1014(3) 0.5604(3) 0.0186(7) Uani 1 1 d . . . . .
H12 H 0.437265 0.034086 0.551197 0.022 Uiso 1 1 calc R . . . .
C13 C 0.3936(3) 0.1455(3) 0.6539(3) 0.0181(7) Uani 1 1 d . . . . .
H13 H 0.438160 0.109582 0.708085 0.022 Uiso 1 1 calc R . . . .
C14 C 0.3286(2) 0.2419(3) 0.6679(2) 0.0161(6) Uani 1 1 d . . . . .
H14 H 0.327284 0.271164 0.731846 0.019 Uiso 1 1 calc R . . . .
C15 C 0.2652(2) 0.2959(3) 0.5877(2) 0.0124(6) Uani 1 1 d . . . . .
C16 C 0.1135(3) 0.3485(4) 0.6581(3) 0.0199(7) Uani 1 1 d . . . . .
H16A H 0.121911 0.395757 0.719255 0.030 Uiso 1 1 calc GR . . . .
H16B H 0.120906 0.258601 0.672516 0.030 Uiso 1 1 calc GR . . . .
H16C H 0.045638 0.364764 0.619049 0.030 Uiso 1 1 calc GR . . . .

loop_
_atom_site_aniso_label
_atom_site_aniso_U_11
_atom_site_aniso_U_22
_atom_site_aniso_U_33
_atom_site_aniso_U_23
_atom_site_aniso_U_13
_atom_site_aniso_U_12
I1 0.01571(13) 0.01177(13) 0.01991(14) 0.00088(8) 0.00117(9) -0.00209(7)
I2 0.03855(17) 0.01550(15) 0.02838(15) 0.00584(9) 0.01843(12) 0.00570(9)
Cu1 0.0212(2) 0.0140(2) 0.0235(2) 0.00289(17) 0.00610(18) 0.00038(16)
Cu2 0.0246(3) 0.0139(2) 0.0243(2) 0.00209(17) 0.00252(19) -0.00224(17)
S1 0.0214(4) 0.0121(4) 0.0205(4) 0.0016(3) 0.0091(3) 0.0028(3)
S2 0.0142(4) 0.0123(4) 0.0180(4) 0.0004(3) -0.0034(3) -0.0028(3)
N1 0.0146(13) 0.0118(13) 0.0152(12) -0.0010(10) 0.0035(10) -0.0002(10)
N2 0.0120(12) 0.0100(12) 0.0138(12) -0.0005(10) -0.0004(10) -0.0009(9)
C1 0.0172(16) 0.0124(15) 0.0120(14) -0.0012(11) 0.0022(12) -0.0025(11)
C2 0.0159(15) 0.0113(15) 0.0146(14) 0.0021(12) 0.0038(12) 0.0003(12)
C3 0.0212(17) 0.0182(17) 0.0195(16) -0.0061(14) 0.0012(14) -0.0037(13)
C4 0.0193(18) 0.0245(19) 0.0255(19) -0.0037(15) 0.0034(14) -0.0089(14)
C5 0.0180(17) 0.0223(18) 0.0288(19) -0.0046(15) 0.0090(14) -0.0079(14)
C6 0.0159(16) 0.0206(18) 0.0192(16) 0.0013(14) 0.0053(13) -0.0038(13)
C7 0.0123(15) 0.0120(15) 0.0144(15) -0.0005(11) -0.0003(12) -0.0029(10)
C8 0.0183(16) 0.0153(16) 0.0164(15) 0.0045(13) -0.0038(13) 0.0006(12)
C9 0.0110(14) 0.0126(14) 0.0105(13) -0.0027(11) -0.0004(11) -0.0003(11)
C10 0.0094(13) 0.0102(14) 0.0136(14) -0.0005(12) -0.0007(11) -0.0011(11)
C11 0.0149(15) 0.0146(16) 0.0196(16) -0.0007(13) 0.0036(12) -0.0010(12)
C12 0.0156(16) 0.0182(17) 0.0220(17) 0.0019(14) 0.0031(13) 0.0032(12)
C13 0.0156(16) 0.0159(16) 0.0199(16) 0.0035(13) -0.0037(13) 0.0017(12)
C14 0.0130(15) 0.0191(17) 0.0150(15) 0.0003(13) -0.0004(12) -0.0024(12)
C15 0.0130(14) 0.0084(14) 0.0156(14) -0.0006(12) 0.0021(11) -0.0003(11)
C16 0.0228(18) 0.0169(17) 0.0229(17) 0.0026(14) 0.0121(14) 0.0003(13)

loop_
_atom_type_symbol
_atom_type_description
_atom_type_scat_dispersion_real
_atom_type_scat_dispersion_imag
_atom_type_scat_source
C C 0.0033 0.0016 'International Tables Vol C Tables 4.2.6.8 and 6.1.1.4'
H H 0.0000 0.0000 'International Tables Vol C Tables 4.2.6.8 and 6.1.1.4'
Cu Cu 0.3201 1.2651 'International Tables Vol C Tables 4.2.6.8 and 6.1.1.4'
I I -0.4742 1.8119 'International Tables Vol C Tables 4.2.6.8 and 6.1.1.4'
N N 0.0061 0.0033 'International Tables Vol C Tables 4.2.6.8 and 6.1.1.4'
S S 0.1246 0.1234 'International Tables Vol C Tables 4.2.6.8 and 6.1.1.4'

loop_
_geom_angle_atom_site_label_1
_geom_angle_atom_site_label_2
_geom_angle_atom_site_label_3
_geom_angle
_geom_angle_site_symmetry_1
_geom_angle_site_symmetry_3
_geom_angle_publ_flag
Cu1 I1 Cu2 64.678(17) . 1_565 ?
Cu1 I1 Cu2 88.154(18) . 3_566 ?
Cu2 I1 Cu2 76.90(2) 1_565 3_566 ?
Cu1 I2 Cu2 65.925(18) . 1_565 ?
I1 Cu1 Cu2 59.37(2) . 1_565 ?
I2 Cu1 I1 114.82(2) . . ?
I2 Cu1 Cu2 59.110(16) . 1_565 ?
S1 Cu1 I1 115.98(3) . . ?
S1 Cu1 I2 128.97(3) . . ?
S1 Cu1 Cu2 156.36(3) . 1_565 ?
I1 Cu2 I1 103.10(2) 1_545 3_566 ?
I1 Cu2 Cu1 55.946(15) 1_545 1_545 ?
I1 Cu2 Cu1 100.73(2) 3_566 1_545 ?
I2 Cu2 I1 107.59(2) 1_545 3_566 ?
I2 Cu2 I1 107.72(2) 1_545 1_545 ?
I2 Cu2 Cu1 54.965(18) 1_545 1_545 ?
S2 Cu2 I1 97.42(3) . 3_566 ?
S2 Cu2 I1 124.23(3) . 1_545 ?
S2 Cu2 I2 114.36(3) . 1_545 ?
S2 Cu2 Cu1 161.17(3) . 1_545 ?
C1 S1 Cu1 109.10(12) . . ?
C9 S2 Cu2 114.11(12) . . ?
C1 N1 C15 122.0(3) . . ?
C1 N1 C16 120.4(3) . . ?
C15 N1 C16 117.6(3) . . ?
C7 N2 C8 117.0(3) . . ?
C9 N2 C7 122.3(3) . . ?
C9 N2 C8 120.7(3) . . ?
N1 C1 S1 121.5(3) . . ?
N1 C1 C2 118.3(3) . . ?
C2 C1 S1 120.2(2) . . ?
C3 C2 C1 119.0(3) . . ?
C7 C2 C1 121.8(3) . . ?
C7 C2 C3 119.1(3) . . ?
C2 C3 H3 119.9 . . ?
C4 C3 C2 120.2(3) . . ?
C4 C3 H3 119.9 . . ?
C3 C4 H4 120.0 . . ?
C5 C4 C3 119.9(3) . . ?
C5 C4 H4 120.0 . . ?
C4 C5 H5 119.7 . . ?
C4 C5 C6 120.6(3) . . ?
C6 C5 H5 119.7 . . ?
C5 C6 H6 120.4 . . ?
C5 C6 C7 119.3(3) . . ?
C7 C6 H6 120.4 . . ?
C2 C7 N2 119.6(3) . . ?
C6 C7 N2 119.5(3) . . ?
C6 C7 C2 120.8(3) . . ?
N2 C8 H8A 109.5 . . ?
N2 C8 H8B 109.5 . . ?
N2 C8 H8C 109.5 . . ?
H8A C8 H8B 109.5 . . ?
H8A C8 H8C 109.5 . . ?
H8B C8 H8C 109.5 . . ?
N2 C9 S2 122.3(2) . . ?
N2 C9 C10 118.1(3) . . ?
C10 C9 S2 119.6(2) . . ?
C11 C10 C9 119.3(3) . . ?
C11 C10 C15 119.0(3) . . ?
C15 C10 C9 121.5(3) . . ?
C10 C11 H11 120.1 . . ?
C12 C11 C10 119.9(3) . . ?
C12 C11 H11 120.1 . . ?
C11 C12 H12 119.6 . . ?
C11 C12 C13 120.9(3) . . ?
C13 C12 H12 119.6 . . ?
C12 C13 H13 120.1 . . ?
C14 C13 C12 119.8(3) . . ?
C14 C13 H13 120.1 . . ?
C13 C14 H14 120.2 . . ?
C13 C14 C15 119.6(3) . . ?
C15 C14 H14 120.2 . . ?
C10 C15 N1 119.9(3) . . ?
C14 C15 N1 119.1(3) . . ?
C14 C15 C10 120.8(3) . . ?
N1 C16 H16A 109.5 . . ?
N1 C16 H16B 109.5 . . ?
N1 C16 H16C 109.5 . . ?
H16A C16 H16B 109.5 . . ?
H16A C16 H16C 109.5 . . ?
H16B C16 H16C 109.5 . . ?

loop_
_geom_bond_atom_site_label_1
_geom_bond_atom_site_label_2
_geom_bond_distance
_geom_bond_site_symmetry_2
_geom_bond_publ_flag
I1 Cu1 2.5840(6) . ?
I1 Cu2 2.7620(8) 3_566 ?
I1 Cu2 2.6838(8) 1_565 ?
I2 Cu1 2.5283(7) . ?
I2 Cu2 2.6498(6) 1_565 ?
Cu1 Cu2 2.8192(7) 1_565 ?
Cu1 S1 2.2357(10) . ?
Cu2 S2 2.2881(10) . ?
S1 C1 1.685(4) . ?
S2 C9 1.680(3) . ?
N1 C1 1.328(4) . ?
N1 C15 1.437(4) . ?
N1 C16 1.462(4) . ?
N2 C7 1.454(4) . ?
N2 C8 1.471(4) . ?
N2 C9 1.330(4) . ?
C1 C2 1.480(5) . ?
C2 C3 1.396(5) . ?
C2 C7 1.393(5) . ?
C3 H3 0.9500 . ?
C3 C4 1.387(5) . ?
C4 H4 0.9500 . ?
C4 C5 1.384(5) . ?
C5 H5 0.9500 . ?
C5 C6 1.388(5) . ?
C6 H6 0.9500 . ?
C6 C7 1.387(5) . ?
C8 H8A 0.9800 . ?
C8 H8B 0.9800 . ?
C8 H8C 0.9800 . ?
C9 C10 1.490(4) . ?
C10 C11 1.391(5) . ?
C10 C15 1.401(4) . ?
C11 H11 0.9500 . ?
C11 C12 1.387(5) . ?
C12 H12 0.9500 . ?
C12 C13 1.389(5) . ?
C13 H13 0.9500 . ?
C13 C14 1.382(5) . ?
C14 H14 0.9500 . ?
C14 C15 1.393(4) . ?
C16 H16A 0.9800 . ?
C16 H16B 0.9800 . ?
C16 H16C 0.9800 . ?

loop_
_geom_torsion_atom_site_label_1
_geom_torsion_atom_site_label_2
_geom_torsion_atom_site_label_3
_geom_torsion_atom_site_label_4
_geom_torsion
_geom_torsion_site_symmetry_1
_geom_torsion_site_symmetry_2
_geom_torsion_site_symmetry_3
_geom_torsion_site_symmetry_4
_geom_torsion_publ_flag
Cu1 S1 C1 N1 -177.6(2) . . . . ?
Cu1 S1 C1 C2 4.7(3) . . . . ?
Cu2 S2 C9 N2 -174.2(2) . . . . ?
Cu2 S2 C9 C10 7.4(3) . . . . ?
S1 C1 C2 C3 68.8(4) . . . . ?
S1 C1 C2 C7 -109.5(3) . . . . ?
S2 C9 C10 C11 65.2(4) . . . . ?
S2 C9 C10 C15 -109.7(3) . . . . ?
N1 C1 C2 C3 -109.0(4) . . . . ?
N1 C1 C2 C7 72.8(4) . . . . ?
N2 C9 C10 C11 -113.3(4) . . . . ?
N2 C9 C10 C15 71.8(4) . . . . ?
C1 N1 C15 C10 -67.5(4) . . . . ?
C1 N1 C15 C14 118.7(4) . . . . ?
C1 C2 C3 C4 -177.9(3) . . . . ?
C1 C2 C7 N2 0.8(5) . . . . ?
C1 C2 C7 C6 175.9(3) . . . . ?
C2 C3 C4 C5 2.2(6) . . . . ?
C3 C2 C7 N2 -177.5(3) . . . . ?
C3 C2 C7 C6 -2.3(5) . . . . ?
C3 C4 C5 C6 -2.8(6) . . . . ?
C4 C5 C6 C7 0.9(6) . . . . ?
C5 C6 C7 N2 176.9(3) . . . . ?
C5 C6 C7 C2 1.7(5) . . . . ?
C7 N2 C9 S2 176.6(3) . . . . ?
C7 N2 C9 C10 -5.0(5) . . . . ?
C7 C2 C3 C4 0.4(5) . . . . ?
C8 N2 C7 C2 111.5(4) . . . . ?
C8 N2 C7 C6 -63.7(4) . . . . ?
C8 N2 C9 S2 -1.2(5) . . . . ?
C8 N2 C9 C10 177.3(3) . . . . ?
C9 N2 C7 C2 -66.4(4) . . . . ?
C9 N2 C7 C6 118.4(4) . . . . ?
C9 C10 C11 C12 -176.1(3) . . . . ?
C9 C10 C15 N1 2.0(5) . . . . ?
C9 C10 C15 C14 175.7(3) . . . . ?
C10 C11 C12 C13 0.1(5) . . . . ?
C11 C10 C15 N1 -172.9(3) . . . . ?
C11 C10 C15 C14 0.8(5) . . . . ?
C11 C12 C13 C14 1.2(5) . . . . ?
C12 C13 C14 C15 -1.4(5) . . . . ?
C13 C14 C15 N1 174.2(3) . . . . ?
C13 C14 C15 C10 0.5(5) . . . . ?
C15 N1 C1 S1 177.4(2) . . . . ?
C15 N1 C1 C2 -4.8(5) . . . . ?
C15 C10 C11 C12 -1.1(5) . . . . ?
C16 N1 C1 S1 -3.2(5) . . . . ?
C16 N1 C1 C2 174.6(3) . . . . ?
C16 N1 C15 C10 113.1(4) . . . . ?
C16 N1 C15 C14 -60.7(4) . . . . ?
